data_4088983
loop_
_publ_author_name
'Gregor, Lauren C.'
'Grajeda, Javier'
'Kita, Matthew R.'
'White, Peter S.'
'Vetter, Andrew J.'
'Miller, Alexander J. M.'

_publ_section_title
;
 Modulating the Elementary Steps of Methanol Carbonylation by Bridging the
 Primary and Secondary Coordination Spheres
;
_journal_issue 17
_journal_name_full Organometallics
_journal_page_first 3074
_journal_paper_doi 10.1021/acs.organomet.6b00607
_journal_volume 35
_journal_year 2016
_chemical_formula_moiety 'C25 H42 I Ir N O6 P'
_chemical_formula_sum 'C25 H42 I Ir N O6 P'
_chemical_formula_weight 802.67
_space_group_crystal_system orthorhombic
_space_group_IT_number 61
_space_group_name_Hall '-P 2ac 2ab'
_space_group_name_H-M_alt 'P b c a'
_atom_sites_solution_hydrogens geom
_atom_sites_solution_primary iterative
_atom_sites_solution_secondary difmap
_audit_creation_date 2016-03-03
_audit_creation_method
;
Olex2 1.2
(compiled 2016.02.19 svn.r3266 for OlexSys, GUI svn.r5155)
;
_cell_angle_alpha 90.00
_cell_angle_beta 90.00
_cell_angle_gamma 90.00
_cell_formula_units_Z 8
_cell_length_a 9.3658(2)
_cell_length_b 14.7653(3)
_cell_length_c 40.8371(9)
_cell_measurement_reflns_used 9696
_cell_measurement_temperature 100.15
_cell_measurement_theta_max 72.24
_cell_measurement_theta_min 5.20
_cell_volume 5647.3(2)
_computing_cell_refinement 'SAINT v8.34A (Bruker, 2013)'
_computing_data_reduction 'SAINT v8.34A (Bruker, 2013)'
_computing_molecular_graphics 'Olex2 (Dolomanov et al., 2009)'
_computing_publication_material 'Olex2 (Dolomanov et al., 2009)'
_computing_structure_refinement 'XL (Sheldrick, 2008)'
_computing_structure_solution 'olex2.solve (Bourhis et al., 2015)'
_diffrn_ambient_temperature 100.15
_diffrn_measured_fraction_theta_full 0.992
_diffrn_measured_fraction_theta_max 0.992
_diffrn_measurement_device_type 'Bruker APEX-II CCD'
_diffrn_measurement_method '\f and \w scans'
_diffrn_radiation_monochromator graphite
_diffrn_radiation_type CuK\a
_diffrn_radiation_wavelength 1.54178
_diffrn_reflns_av_R_equivalents 0.0649
_diffrn_reflns_av_unetI/netI 0.0270
_diffrn_reflns_limit_h_max 11
_diffrn_reflns_limit_h_min -11
_diffrn_reflns_limit_k_max 17
_diffrn_reflns_limit_k_min -14
_diffrn_reflns_limit_l_max 50
_diffrn_reflns_limit_l_min -50
_diffrn_reflns_number 74407
_diffrn_reflns_theta_full 72.46
_diffrn_reflns_theta_max 72.46
_diffrn_reflns_theta_min 5.20
_diffrn_source 'fine-focus sealed tube'
_diffrn_standards_number 0
_exptl_absorpt_coefficient_mu 18.593
_exptl_absorpt_correction_T_max 0.3452
_exptl_absorpt_correction_T_min 0.0850
_exptl_absorpt_correction_type numerical
_exptl_absorpt_process_details
;
SADABS-2014/2 (Bruker,2014/2) was used for absorption correction.
wR2(int) was 0.1143 before and 0.0631 after correction.
The Ratio of minimum to maximum transmission is 0.2462.
The \l/2 correction factor is 0.00150.
;
_exptl_crystal_colour 'clear yellowish yellow'
_exptl_crystal_colour_lustre clear
_exptl_crystal_colour_modifier yellowish
_exptl_crystal_colour_primary yellow
_exptl_crystal_density_diffrn 1.888
_exptl_crystal_density_method 'not measured'
_exptl_crystal_description block
_exptl_crystal_F_000 3136
_exptl_crystal_size_max 0.292
_exptl_crystal_size_mid 0.212
_exptl_crystal_size_min 0.148
_refine_diff_density_max 1.709
_refine_diff_density_min -1.210
_refine_diff_density_rms 0.140
_refine_ls_extinction_method none
_refine_ls_goodness_of_fit_ref 1.172
_refine_ls_hydrogen_treatment constr
_refine_ls_matrix_type full
_refine_ls_number_parameters 321
_refine_ls_number_reflns 5559
_refine_ls_number_restraints 0
_refine_ls_restrained_S_all 1.172
_refine_ls_R_factor_all 0.0294
_refine_ls_R_factor_gt 0.0284
_refine_ls_shift/su_max 0.003
_refine_ls_shift/su_mean 0.000
_refine_ls_structure_factor_coef Fsqd
_refine_ls_weighting_details 'calc w=1/[\s^2^(Fo^2^)+(0.0317P)^2^+13.4504P] where P=(Fo^2^+2Fc^2^)/3'
_refine_ls_weighting_scheme calc
_refine_ls_wR_factor_gt 0.0699
_refine_ls_wR_factor_ref 0.0705
_reflns_number_gt 5410
_reflns_number_total 5559
_reflns_threshold_expression >2sigma(I)
_cod_data_source_file om6b00607_si_002.cif
_cod_data_source_block jg128abscorr
_cod_database_code 4088983
_olex2_refinement_description
;
1. Others
 Fixed Uiso: H10(0.022) H11(0.025) H1A(0.033) H1B(0.033) H1C(0.033)
 H24A(0.028) H24B(0.028) H16A(0.025) H16B(0.025) H15A(0.023) H15B(0.023)
 H25A(0.024) H25B(0.024) H12(0.025) H8A(0.048) H8B(0.048) H8C(0.048) H3(0.024)
 H6(0.025) H7A(0.04) H7B(0.04) H7C(0.04) H5A(0.041) H5B(0.041) H5C(0.041)
 H19A(0.028) H19B(0.028) H18A(0.027) H18B(0.027) H17A(0.03) H17B(0.03)
 H20A(0.031) H20B(0.031) H21A(0.031) H21B(0.031) H22A(0.028) H22B(0.028)
 H23A(0.027) H23B(0.027) H4A(0.04) H4B(0.04) H4C(0.04)
 Fixed X: H10(0.0779) H11(-0.1393) H1A(0.23) H1B(0.2532) H1C(0.3449)
 H24A(0.0235) H24B(-0.0107) H16A(0.0166) H16B(0.0647) H15A(-0.2525) H15B(-
 0.2535) H25A(-0.2235) H25B(-0.2117) H12(-0.2627) H8A(0.3991) H8B(0.5609)
 H8C(0.4561) H3(0.0471) H6(0.4364) H7A(0.4956) H7B(0.6103) H7C(0.4817)
 H5A(0.1506) H5B(0.1342) H5C(0.287) H19A(-0.2451) H19B(-0.3167) H18A(-0.1826)
 H18B(-0.3093) H17A(-0.214) H17B(-0.0815) H20A(-0.0439) H20B(-0.2046) H21A(-
 0.0282) H21B(0.0275) H22A(-0.0619) H22B(-0.2091) H23A(-0.0134) H23B(0.042)
 H4A(0.3106) H4B(0.1587) H4C(0.1878)
 Fixed Y: H10(0.2533) H11(0.1775) H1A(0.2622) H1B(0.301) H1C(0.3405)
 H24A(0.3669) H24B(0.4695) H16A(0.2097) H16B(0.2542) H15A(0.2612) H15B(0.3663)
 H25A(0.3338) H25B(0.4287) H12(0.2007) H8A(0.5712) H8B(0.5413) H8C(0.4762)
 H3(0.5373) H6(0.519) H7A(0.3447) H7B(0.4089) H7C(0.3665) H5A(0.6375)
 H5B(0.6837) H5C(0.6483) H19A(0.259) H19B(0.1679) H18A(0.0861) H18B(0.1485)
 H17A(0.1808) H17B(0.114) H20A(0.1837) H20B(0.2164) H21A(0.3354) H21B(0.3199)
 H22A(0.4852) H22B(0.4978) H23A(0.5201) H23B(0.4194) H4A(0.5483) H4B(0.5821)
 H4C(0.4763)
 Fixed Z: H10(0.5011) H11(0.5112) H1A(0.6054) H1B(0.6416) H1C(0.6118)
 H24A(0.6957) H24B(0.6851) H16A(0.629) H16B(0.6628) H15A(0.6188) H15B(0.6091)
 H25A(0.6759) H25B(0.6572) H12(0.5601) H8A(0.6026) H8B(0.5961) H8C(0.6162)
 H3(0.5387) H6(0.5486) H7A(0.5753) H7B(0.5578) H7C(0.537) H5A(0.5773)
 H5B(0.5421) H5C(0.554) H19A(0.75) H19B(0.7638) H18A(0.7217) H18B(0.7079)
 H17A(0.6583) H17B(0.6643) H20A(0.8174) H20B(0.8114) H21A(0.8231) H21B(0.7864)
 H22A(0.7955) H22B(0.7762) H23A(0.7408) H23B(0.7483) H4A(0.5036) H4B(0.4905)
 H4C(0.4956)
;
_olex2_submission_original_sample_id JG128
_olex2_submission_special_instructions 'No special instructions were received'

loop_
_space_group_symop_id
_space_group_symop_operation_xyz
1 'x, y, z'
2 '-x+1/2, -y, z+1/2'
3 'x+1/2, -y+1/2, -z'
4 '-x, y+1/2, -z+1/2'
5 '-x, -y, -z'
6 'x-1/2, y, -z-1/2'
7 '-x-1/2, y-1/2, z'
8 'x, -y-1/2, z-1/2'

loop_
_atom_site_label
_atom_site_type_symbol
_atom_site_fract_x
_atom_site_fract_y
_atom_site_fract_z
_atom_site_U_iso_or_equiv
_atom_site_adp_type
_atom_site_occupancy
_atom_site_calc_flag
_atom_site_refinement_flags_posn
Ir1 Ir 0.092288(15) 0.415833(10) 0.609735(3) 0.01404(7) Uani 1 d .
C10 C 0.0274(4) 0.2622(2) 0.52101(9) 0.0186(7) Uani 1 d .
H10 H 0.0779 0.2533 0.5011 0.022 Uiso 1 calc R
C9 C 0.0785(4) 0.3195(2) 0.54493(9) 0.0154(7) Uani 1 d .
C11 C -0.1015(4) 0.2177(3) 0.52716(9) 0.0206(8) Uani 1 d .
H11 H -0.1393 0.1775 0.5112 0.025 Uiso 1 calc R
C14 C 0.0085(4) 0.3352(2) 0.57423(8) 0.0156(7) Uani 1 d .
I1 I -0.11576(3) 0.549898(17) 0.603268(6) 0.02251(8) Uani 1 d .
O1 O 0.2347(3) 0.54414(19) 0.65894(7) 0.0272(6) Uani 1 d .
C1 C 0.2515(4) 0.3165(3) 0.61827(9) 0.0223(8) Uani 1 d .
H1A H 0.2300 0.2622 0.6054 0.033 Uiso 1 calc GR
H1B H 0.2532 0.3010 0.6416 0.033 Uiso 1 calc GR
H1C H 0.3449 0.3405 0.6118 0.033 Uiso 1 calc GR
N9 N -0.0808(3) 0.3314(2) 0.63792(7) 0.0169(6) Uani 1 d .
C13 C -0.1209(4) 0.2900(3) 0.57977(9) 0.0184(7) Uani 1 d .
C24 C -0.0541(4) 0.4114(3) 0.69203(10) 0.0234(8) Uani 1 d .
H24A H 0.0235 0.3669 0.6957 0.028 Uiso 1 calc R
H24B H -0.0107 0.4695 0.6851 0.028 Uiso 1 calc R
C16 C -0.0190(4) 0.2415(3) 0.64876(9) 0.0204(7) Uani 1 d .
H16A H 0.0166 0.2097 0.6290 0.025 Uiso 1 calc R
H16B H 0.0647 0.2542 0.6628 0.025 Uiso 1 calc R
C15 C -0.1916(4) 0.3125(3) 0.61187(8) 0.0194(7) Uani 1 d .
H15A H -0.2525 0.2612 0.6188 0.023 Uiso 1 calc R
H15B H -0.2535 0.3663 0.6091 0.023 Uiso 1 calc R
C25 C -0.1557(4) 0.3771(3) 0.66582(9) 0.0197(7) Uani 1 d .
H25A H -0.2235 0.3338 0.6759 0.024 Uiso 1 calc R
H25B H -0.2117 0.4287 0.6572 0.024 Uiso 1 calc R
C12 C -0.1752(4) 0.2315(3) 0.55631(9) 0.0210(8) Uani 1 d .
H12 H -0.2627 0.2007 0.5601 0.025 Uiso 1 calc R
P1 P 0.22252(9) 0.45304(6) 0.56552(2) 0.01546(18) Uani 1 d .
O2 O 0.2094(3) 0.36502(17) 0.54090(6) 0.0177(5) Uani 1 d .
C8 C 0.4624(4) 0.5198(3) 0.59817(11) 0.0318(10) Uani 1 d .
H8A H 0.3991 0.5712 0.6026 0.048 Uiso 1 calc GR
H8B H 0.5609 0.5413 0.5961 0.048 Uiso 1 calc GR
H8C H 0.4561 0.4762 0.6162 0.048 Uiso 1 calc GR
C3 C 0.1533(4) 0.5443(3) 0.53947(9) 0.0200(7) Uani 1 d .
H3 H 0.0471 0.5373 0.5387 0.024 Uiso 1 calc R
C6 C 0.4172(4) 0.4741(3) 0.56637(9) 0.0212(8) Uani 1 d .
H6 H 0.4364 0.5190 0.5486 0.025 Uiso 1 calc R
C7 C 0.5095(4) 0.3910(3) 0.55841(10) 0.0267(8) Uani 1 d .
H7A H 0.4956 0.3447 0.5753 0.040 Uiso 1 calc GR
H7B H 0.6103 0.4089 0.5578 0.040 Uiso 1 calc GR
H7C H 0.4817 0.3665 0.5370 0.040 Uiso 1 calc GR
C5 C 0.1840(5) 0.6367(3) 0.55457(10) 0.0272(9) Uani 1 d .
H5A H 0.1506 0.6375 0.5773 0.041 Uiso 1 calc GR
H5B H 0.1342 0.6837 0.5421 0.041 Uiso 1 calc GR
H5C H 0.2870 0.6483 0.5540 0.041 Uiso 1 calc GR
C2 C 0.1785(4) 0.4941(2) 0.64189(9) 0.0188(7) Uani 1 d .
O3 O -0.1155(3) 0.2001(2) 0.70066(7) 0.0252(6) Uani 1 d .
C19 C -0.2319(4) 0.1928(3) 0.75247(10) 0.0237(8) Uani 1 d .
H19A H -0.2451 0.2590 0.7500 0.028 Uiso 1 calc R
H19B H -0.3167 0.1679 0.7638 0.028 Uiso 1 calc R
C18 C -0.2160(4) 0.1494(3) 0.71923(9) 0.0223(8) Uani 1 d .
H18A H -0.1826 0.0861 0.7217 0.027 Uiso 1 calc R
H18B H -0.3093 0.1485 0.7079 0.027 Uiso 1 calc R
C17 C -0.1158(5) 0.1769(3) 0.66712(10) 0.0250(8) Uani 1 d .
H17A H -0.2140 0.1808 0.6583 0.030 Uiso 1 calc R
H17B H -0.0815 0.1140 0.6643 0.030 Uiso 1 calc R
O6 O -0.1336(3) 0.42379(18) 0.72122(6) 0.0214(6) Uani 1 d .
O5 O -0.1689(3) 0.37093(19) 0.78895(6) 0.0227(6) Uani 1 d .
O4 O -0.1061(3) 0.1749(2) 0.77128(7) 0.0257(6) Uani 1 d .
C20 C -0.1065(4) 0.2180(3) 0.80233(10) 0.0259(9) Uani 1 d .
H20A H -0.0439 0.1837 0.8174 0.031 Uiso 1 calc R
H20B H -0.2046 0.2164 0.8114 0.031 Uiso 1 calc R
C21 C -0.0566(4) 0.3150(3) 0.80099(10) 0.0259(8) Uani 1 d .
H21A H -0.0282 0.3354 0.8231 0.031 Uiso 1 calc R
H21B H 0.0275 0.3199 0.7864 0.031 Uiso 1 calc R
C22 C -0.1240(4) 0.4584(3) 0.77842(9) 0.0233(8) Uani 1 d .
H22A H -0.0619 0.4852 0.7955 0.028 Uiso 1 calc R
H22B H -0.2091 0.4978 0.7762 0.028 Uiso 1 calc R
C23 C -0.0442(4) 0.4578(3) 0.74634(9) 0.0228(8) Uani 1 d .
H23A H -0.0134 0.5201 0.7408 0.027 Uiso 1 calc R
H23B H 0.0420 0.4194 0.7483 0.027 Uiso 1 calc R
C4 C 0.2075(5) 0.5371(3) 0.50410(9) 0.0267(8) Uani 1 d .
H4A H 0.3106 0.5483 0.5036 0.040 Uiso 1 calc GR
H4B H 0.1587 0.5821 0.4905 0.040 Uiso 1 calc GR
H4C H 0.1878 0.4763 0.4956 0.040 Uiso 1 calc GR

loop_
_atom_site_aniso_label
_atom_site_aniso_U_11
_atom_site_aniso_U_22
_atom_site_aniso_U_33
_atom_site_aniso_U_23
_atom_site_aniso_U_13
_atom_site_aniso_U_12
Ir1 0.01523(10) 0.01640(10) 0.01050(9) -0.00116(5) -0.00074(5) 0.00095(5)
C10 0.0221(18) 0.0199(18) 0.0137(16) -0.0010(13) -0.0013(13) 0.0022(14)
C9 0.0171(16) 0.0136(17) 0.0155(17) -0.0004(13) -0.0031(13) 0.0016(13)
C11 0.0260(19) 0.0177(18) 0.0181(18) -0.0029(14) -0.0069(14) -0.0016(14)
C14 0.0209(17) 0.0162(17) 0.0097(15) -0.0014(12) -0.0025(13) 0.0015(14)
I1 0.02004(13) 0.02316(15) 0.02434(13) 0.00363(9) 0.00279(9) 0.00533(9)
O1 0.0296(15) 0.0312(15) 0.0206(14) -0.0077(11) -0.0021(12) -0.0043(12)
C1 0.0243(19) 0.027(2) 0.0157(17) 0.0011(14) -0.0020(14) 0.0026(15)
N9 0.0198(15) 0.0173(16) 0.0137(15) -0.0011(11) -0.0008(11) -0.0012(12)
C13 0.0199(17) 0.0205(19) 0.0148(17) 0.0012(14) -0.0015(13) 0.0014(14)
C24 0.0241(19) 0.029(2) 0.0169(19) -0.0065(14) 0.0059(15) -0.0032(16)
C16 0.0259(19) 0.0207(19) 0.0146(17) 0.0004(13) -0.0016(14) 0.0037(15)
C15 0.0187(18) 0.027(2) 0.0126(17) 0.0003(13) -0.0011(13) -0.0024(15)
C25 0.0233(18) 0.0218(19) 0.0139(17) -0.0018(13) 0.0040(14) -0.0007(15)
C12 0.0216(18) 0.022(2) 0.0195(18) 0.0033(14) -0.0036(14) -0.0033(15)
P1 0.0155(4) 0.0184(4) 0.0125(4) -0.0013(3) 0.0002(3) -0.0008(3)
O2 0.0185(12) 0.0193(13) 0.0152(12) -0.0031(9) 0.0017(9) -0.0017(10)
C8 0.0176(19) 0.050(3) 0.028(2) -0.0155(19) -0.0003(16) -0.0064(18)
C3 0.0202(18) 0.0208(19) 0.0190(18) 0.0021(14) -0.0014(14) 0.0005(15)
C6 0.0127(17) 0.032(2) 0.0189(19) -0.0036(15) 0.0030(13) -0.0031(15)
C7 0.0202(19) 0.036(2) 0.023(2) -0.0042(16) 0.0024(15) 0.0047(17)
C5 0.032(2) 0.023(2) 0.027(2) 0.0004(16) 0.0032(16) -0.0049(16)
C2 0.0229(18) 0.0172(18) 0.0162(17) 0.0003(14) 0.0015(14) 0.0032(14)
O3 0.0317(15) 0.0285(16) 0.0153(13) 0.0003(11) 0.0005(11) -0.0085(12)
C19 0.0213(19) 0.026(2) 0.0234(19) 0.0034(15) 0.0014(15) 0.0026(16)
C18 0.0241(19) 0.0208(19) 0.0220(19) 0.0020(14) 0.0026(15) -0.0026(15)
C17 0.036(2) 0.023(2) 0.0162(19) -0.0030(15) -0.0001(15) -0.0018(16)
O6 0.0247(14) 0.0261(15) 0.0135(13) -0.0043(10) 0.0045(11) -0.0020(11)
O5 0.0231(14) 0.0255(15) 0.0196(13) 0.0015(10) 0.0029(10) 0.0004(11)
O4 0.0308(15) 0.0312(16) 0.0152(13) -0.0010(11) 0.0015(11) 0.0081(12)
C20 0.032(2) 0.031(2) 0.0147(18) 0.0021(15) 0.0036(15) 0.0054(17)
C21 0.0251(19) 0.033(2) 0.0197(19) -0.0001(16) 0.0023(15) 0.0025(17)
C22 0.031(2) 0.024(2) 0.0148(18) -0.0048(14) 0.0025(15) -0.0032(16)
C23 0.029(2) 0.025(2) 0.0146(18) -0.0005(14) 0.0012(15) -0.0046(16)
C4 0.033(2) 0.032(2) 0.0153(18) 0.0045(15) 0.0012(15) 0.0040(17)

loop_
_atom_type_symbol
_atom_type_description
_atom_type_scat_dispersion_real
_atom_type_scat_dispersion_imag
_atom_type_scat_source
C C 0.0181 0.0091 'International Tables Vol C Tables 4.2.6.8 and 6.1.1.4'
H H 0.0000 0.0000 'International Tables Vol C Tables 4.2.6.8 and 6.1.1.4'
I I -0.3257 6.8362 'International Tables Vol C Tables 4.2.6.8 and 6.1.1.4'
Ir Ir -4.7710 6.5667 'International Tables Vol C Tables 4.2.6.8 and 6.1.1.4'
N N 0.0311 0.0180 'International Tables Vol C Tables 4.2.6.8 and 6.1.1.4'
O O 0.0492 0.0322 'International Tables Vol C Tables 4.2.6.8 and 6.1.1.4'
P P 0.2955 0.4335 'International Tables Vol C Tables 4.2.6.8 and 6.1.1.4'

loop_
_geom_angle_atom_site_label_1
_geom_angle_atom_site_label_2
_geom_angle_atom_site_label_3
_geom_angle
C14 Ir1 I1 94.52(10)
C14 Ir1 C1 89.04(15)
C14 Ir1 N9 76.82(13)
C14 Ir1 P1 77.27(10)
C1 Ir1 I1 175.86(10)
C1 Ir1 N9 92.16(13)
C1 Ir1 P1 85.38(11)
N9 Ir1 I1 86.61(8)
P1 Ir1 I1 97.44(2)
P1 Ir1 N9 154.02(8)
C2 Ir1 C14 177.24(15)
C2 Ir1 I1 86.07(11)
C2 Ir1 C1 90.47(15)
C2 Ir1 N9 105.91(13)
C2 Ir1 P1 99.98(11)
C9 C10 H10 121.3
C9 C10 C11 117.5(3)
C11 C10 H10 121.3
C10 C9 C14 123.4(3)
C10 C9 O2 120.8(3)
C14 C9 O2 115.7(3)
C10 C11 H11 119.5
C12 C11 C10 121.0(3)
C12 C11 H11 119.5
C9 C14 Ir1 122.1(3)
C9 C14 C13 118.0(3)
C13 C14 Ir1 119.8(3)
Ir1 C1 H1A 109.5
Ir1 C1 H1B 109.5
Ir1 C1 H1C 109.5
H1A C1 H1B 109.5
H1A C1 H1C 109.5
H1B C1 H1C 109.5
C16 N9 Ir1 110.2(2)
C15 N9 Ir1 103.1(2)
C15 N9 C16 107.8(3)
C25 N9 Ir1 117.2(2)
C25 N9 C16 110.6(3)
C25 N9 C15 107.3(3)
C14 C13 C15 114.6(3)
C12 C13 C14 120.1(3)
C12 C13 C15 125.3(3)
H24A C24 H24B 108.5
C25 C24 H24A 110.1
C25 C24 H24B 110.1
O6 C24 H24A 110.1
O6 C24 H24B 110.1
O6 C24 C25 107.8(3)
N9 C16 H16A 107.8
N9 C16 H16B 107.8
H16A C16 H16B 107.2
C17 C16 N9 117.9(3)
C17 C16 H16A 107.8
C17 C16 H16B 107.8
N9 C15 H15A 109.5
N9 C15 H15B 109.5
C13 C15 N9 110.6(3)
C13 C15 H15A 109.5
C13 C15 H15B 109.5
H15A C15 H15B 108.1
N9 C25 C24 113.1(3)
N9 C25 H25A 109.0
N9 C25 H25B 109.0
C24 C25 H25A 109.0
C24 C25 H25B 109.0
H25A C25 H25B 107.8
C11 C12 H12 120.0
C13 C12 C11 120.0(4)
C13 C12 H12 120.0
O2 P1 Ir1 104.90(10)
O2 P1 C3 101.48(15)
O2 P1 C6 102.54(16)
C3 P1 Ir1 116.96(13)
C3 P1 C6 103.66(19)
C6 P1 Ir1 124.12(13)
C9 O2 P1 111.7(2)
H8A C8 H8B 109.5
H8A C8 H8C 109.5
H8B C8 H8C 109.5
C6 C8 H8A 109.5
C6 C8 H8B 109.5
C6 C8 H8C 109.5
P1 C3 H3 107.0
C5 C3 P1 110.8(3)
C5 C3 H3 107.0
C5 C3 C4 112.3(3)
C4 C3 P1 112.2(3)
C4 C3 H3 107.0
P1 C6 H6 106.0
C8 C6 P1 111.4(3)
C8 C6 H6 106.0
C8 C6 C7 112.2(3)
C7 C6 P1 114.7(3)
C7 C6 H6 106.0
C6 C7 H7A 109.5
C6 C7 H7B 109.5
C6 C7 H7C 109.5
H7A C7 H7B 109.5
H7A C7 H7C 109.5
H7B C7 H7C 109.5
C3 C5 H5A 109.5
C3 C5 H5B 109.5
C3 C5 H5C 109.5
H5A C5 H5B 109.5
H5A C5 H5C 109.5
H5B C5 H5C 109.5
O1 C2 Ir1 174.5(3)
C17 O3 C18 112.9(3)
H19A C19 H19B 108.3
C18 C19 H19A 109.9
C18 C19 H19B 109.9
O4 C19 H19A 109.9
O4 C19 H19B 109.9
O4 C19 C18 108.8(3)
O3 C18 C19 108.7(3)
O3 C18 H18A 109.9
O3 C18 H18B 109.9
C19 C18 H18A 109.9
C19 C18 H18B 109.9
H18A C18 H18B 108.3
C16 C17 H17A 109.9
C16 C17 H17B 109.9
O3 C17 C16 109.1(3)
O3 C17 H17A 109.9
O3 C17 H17B 109.9
H17A C17 H17B 108.3
C23 O6 C24 110.2(3)
C21 O5 C22 114.3(3)
C20 O4 C19 113.2(3)
O4 C20 H20A 108.9
O4 C20 H20B 108.9
O4 C20 C21 113.2(3)
H20A C20 H20B 107.8
C21 C20 H20A 108.9
C21 C20 H20B 108.9
O5 C21 C20 109.5(3)
O5 C21 H21A 109.8
O5 C21 H21B 109.8
C20 C21 H21A 109.8
C20 C21 H21B 109.8
H21A C21 H21B 108.2
O5 C22 H22A 108.8
O5 C22 H22B 108.8
O5 C22 C23 113.8(3)
H22A C22 H22B 107.7
C23 C22 H22A 108.8
C23 C22 H22B 108.8
O6 C23 C22 109.8(3)
O6 C23 H23A 109.7
O6 C23 H23B 109.7
C22 C23 H23A 109.7
C22 C23 H23B 109.7
H23A C23 H23B 108.2
C3 C4 H4A 109.5
C3 C4 H4B 109.5
C3 C4 H4C 109.5
H4A C4 H4B 109.5
H4A C4 H4C 109.5
H4B C4 H4C 109.5

loop_
_geom_bond_atom_site_label_1
_geom_bond_atom_site_label_2
_geom_bond_distance
Ir1 C14 2.034(3)
Ir1 I1 2.7901(3)
Ir1 C1 2.120(4)
Ir1 N9 2.347(3)
Ir1 P1 2.2472(9)
Ir1 C2 1.927(4)
C10 H10 0.9500
C10 C9 1.378(5)
C10 C11 1.397(5)
C9 C14 1.384(5)
C9 O2 1.408(4)
C11 H11 0.9500
C11 C12 1.391(5)
C14 C13 1.402(5)
O1 C2 1.143(5)
C1 H1A 0.9800
C1 H1B 0.9800
C1 H1C 0.9800
N9 C16 1.515(5)
N9 C15 1.512(5)
N9 C25 1.498(4)
C13 C15 1.506(5)
C13 C12 1.388(5)
C24 H24A 0.9900
C24 H24B 0.9900
C24 C25 1.519(5)
C24 O6 1.417(4)
C16 H16A 0.9900
C16 H16B 0.9900
C16 C17 1.514(6)
C15 H15A 0.9900
C15 H15B 0.9900
C25 H25A 0.9900
C25 H25B 0.9900
C12 H12 0.9500
P1 O2 1.648(3)
P1 C3 1.835(4)
P1 C6 1.849(4)
C8 H8A 0.9800
C8 H8B 0.9800
C8 H8C 0.9800
C8 C6 1.523(5)
C3 H3 1.0000
C3 C5 1.525(5)
C3 C4 1.535(5)
C6 H6 1.0000
C6 C7 1.535(6)
C7 H7A 0.9800
C7 H7B 0.9800
C7 H7C 0.9800
C5 H5A 0.9800
C5 H5B 0.9800
C5 H5C 0.9800
O3 C18 1.422(5)
O3 C17 1.412(5)
C19 H19A 0.9900
C19 H19B 0.9900
C19 C18 1.508(5)
C19 O4 1.431(5)
C18 H18A 0.9900
C18 H18B 0.9900
C17 H17A 0.9900
C17 H17B 0.9900
O6 C23 1.416(5)
O5 C21 1.424(5)
O5 C22 1.425(5)
O4 C20 1.419(5)
C20 H20A 0.9900
C20 H20B 0.9900
C20 C21 1.508(6)
C21 H21A 0.9900
C21 H21B 0.9900
C22 H22A 0.9900
C22 H22B 0.9900
C22 C23 1.508(5)
C23 H23A 0.9900
C23 H23B 0.9900
C4 H4A 0.9800
C4 H4B 0.9800
C4 H4C 0.9800

loop_
_geom_torsion_atom_site_label_1
_geom_torsion_atom_site_label_2
_geom_torsion_atom_site_label_3
_geom_torsion_atom_site_label_4
_geom_torsion
Ir1 C14 C13 C15 4.3(4)
Ir1 C14 C13 C12 -176.9(3)
Ir1 N9 C16 C17 -179.4(3)
Ir1 N9 C15 C13 40.5(3)
Ir1 N9 C25 C24 -57.1(4)
Ir1 P1 O2 C9 29.9(2)
Ir1 P1 C3 C5 78.6(3)
Ir1 P1 C3 C4 -154.9(2)
Ir1 P1 C6 C8 -35.2(4)
Ir1 P1 C6 C7 93.5(3)
C10 C9 C14 Ir1 177.1(3)
C10 C9 C14 C13 0.1(5)
C10 C9 O2 P1 160.7(3)
C10 C11 C12 C13 0.0(6)
C9 C10 C11 C12 0.3(5)
C9 C14 C13 C15 -178.6(3)
C9 C14 C13 C12 0.2(5)
C11 C10 C9 C14 -0.4(5)
C11 C10 C9 O2 178.4(3)
C14 Ir1 N9 C16 85.0(2)
C14 Ir1 N9 C15 -29.8(2)
C14 Ir1 N9 C25 -147.4(3)
C14 Ir1 P1 O2 -22.79(14)
C14 Ir1 P1 C3 88.71(17)
C14 Ir1 P1 C6 -139.64(19)
C14 Ir1 C2 O1 19(6)
C14 C9 O2 P1 -20.4(4)
C14 C13 C15 N9 -33.0(4)
C14 C13 C12 C11 -0.3(6)
I1 Ir1 C14 C9 112.7(3)
I1 Ir1 C14 C13 -70.4(3)
I1 Ir1 N9 C16 -179.5(2)
I1 Ir1 N9 C15 65.6(2)
I1 Ir1 N9 C25 -52.0(2)
I1 Ir1 P1 O2 -115.77(10)
I1 Ir1 P1 C3 -4.27(14)
I1 Ir1 P1 C6 127.38(17)
I1 Ir1 C2 O1 -83(3)
C1 Ir1 C14 C9 -69.5(3)
C1 Ir1 C14 C13 107.5(3)
C1 Ir1 N9 C16 -3.5(2)
C1 Ir1 N9 C15 -118.4(2)
C1 Ir1 N9 C25 124.1(3)
C1 Ir1 P1 O2 67.27(15)
C1 Ir1 P1 C3 178.77(18)
C1 Ir1 P1 C6 -49.6(2)
C1 Ir1 C2 O1 99(4)
N9 Ir1 C14 C9 -161.9(3)
N9 Ir1 C14 C13 15.1(3)
N9 Ir1 P1 O2 -18.2(2)
N9 Ir1 P1 C3 93.3(2)
N9 Ir1 P1 C6 -135.0(2)
N9 Ir1 C2 O1 -169(3)
N9 C16 C17 O3 -84.4(4)
C24 O6 C23 C22 -172.1(3)
C16 N9 C15 C13 -76.1(4)
C16 N9 C25 C24 70.2(4)
C15 N9 C16 C17 -67.5(4)
C15 N9 C25 C24 -172.4(3)
C15 C13 C12 C11 178.5(4)
C25 N9 C16 C17 49.5(4)
C25 N9 C15 C13 164.8(3)
C25 C24 O6 C23 -178.6(3)
C12 C13 C15 N9 148.2(4)
P1 Ir1 C14 C9 16.0(3)
P1 Ir1 C14 C13 -167.0(3)
P1 Ir1 N9 C16 80.4(3)
P1 Ir1 N9 C15 -34.5(3)
P1 Ir1 N9 C25 -152.01(19)
P1 Ir1 C2 O1 14(4)
O2 C9 C14 Ir1 -1.7(4)
O2 C9 C14 C13 -178.7(3)
O2 P1 C3 C5 -168.0(3)
O2 P1 C3 C4 -41.5(3)
O2 P1 C6 C8 -153.1(3)
O2 P1 C6 C7 -24.4(3)
C3 P1 O2 C9 -92.3(2)
C3 P1 C6 C8 101.5(3)
C3 P1 C6 C7 -129.7(3)
C6 P1 O2 C9 160.7(2)
C6 P1 C3 C5 -61.9(3)
C6 P1 C3 C4 64.6(3)
C2 Ir1 C14 C9 10(3)
C2 Ir1 C14 C13 -173(3)
C2 Ir1 N9 C16 -94.6(2)
C2 Ir1 N9 C15 150.5(2)
C2 Ir1 N9 C25 33.0(3)
C2 Ir1 P1 O2 156.93(15)
C2 Ir1 P1 C3 -91.57(18)
C2 Ir1 P1 C6 40.1(2)
C19 O4 C20 C21 -83.5(4)
C18 O3 C17 C16 173.3(3)
C18 C19 O4 C20 176.1(3)
C17 O3 C18 C19 -167.2(3)
O6 C24 C25 N9 -160.1(3)
O5 C22 C23 O6 61.3(4)
O4 C19 C18 O3 -72.8(4)
O4 C20 C21 O5 78.2(4)
C21 O5 C22 C23 73.6(4)
C22 O5 C21 C20 -164.1(3)
